data_4314599
loop_
_publ_author_name
'Fei Cheng'
'Andrew L. Hector'
'William Levason'
'Gillian Reid'
'Michael Webster'
'Wenjian Zhang'

_publ_contact_author_address
;   School of Chemistry
    University of Southampton
    Southampton SO17 1BJ, UK
;
_publ_contact_author_email gr@soton.ac.uk
_publ_contact_author_fax '023 8059 3781'
_publ_contact_author_name 'Professor Gillian Reid'
_publ_contact_author_phone '023 8059 3609'
_publ_section_title
;
 Diphosphine and Diarsine Complexes of Germanium(II) Halides-Preparation,
 Spectroscopic, and Structural Studies
;
_journal_name_full 'Inorganic Chemistry'
_journal_page_first 752
_journal_page_last 760
_journal_paper_doi 10.1021/ic902068z
_journal_volume 49
_journal_year 2010
_chemical_formula_moiety 'C10 H24 Cl2 Ge P2'
_chemical_formula_sum 'C10 H24 Cl2 Ge P2'
_chemical_formula_weight 349.72
_chemical_name_systematic
; 
 dichloro(ethane-1,2-diylbis(diethylphosphane))germanium(II) 
;
_space_group_IT_number 15
_space_group_name_Hall '-C 2yc'
_space_group_name_H-M_alt 'C 1 2/c 1'
_symmetry_cell_setting monoclinic
_symmetry_space_group_name_Hall '-C 2yc'
_symmetry_space_group_name_H-M 'C 1 2/c 1'
_atom_sites_solution_hydrogens geom
_atom_sites_solution_primary direct
_atom_sites_solution_secondary difmap
_audit_author_name 'Zhang, W.'
_audit_creation_date 2009-09-04
_audit_creation_method 'SHELXL-97 + hand edit'
_cell_angle_alpha 90.00
_cell_angle_beta 114.1880(10)
_cell_angle_gamma 90.00
_cell_formula_units_Z 4
_cell_length_a 12.1160(10)
_cell_length_b 10.1463(10)
_cell_length_c 13.5477(10)
_cell_measurement_reflns_used 1801
_cell_measurement_temperature 120(2)
_cell_measurement_theta_max 27.48
_cell_measurement_theta_min 2.91
_cell_volume 1519.2(2)
_computing_cell_refinement 'DENZO (Otwinowski & Minor, 1997)'
_computing_data_collection 'COLLECT (Hooft, R.W.W., 1998)'
_computing_data_reduction 'DENZO (Otwinowski & Minor, 1997)'
_computing_molecular_graphics 'ORTEP III (Ferrugia, 1997)'
_computing_structure_refinement 'SHELXL-97 (Sheldrick, 1997)'
_computing_structure_solution 'DIRDIF-99 (Beurskens, 1999)'
_diffrn_ambient_temperature 120(2)
_diffrn_measured_fraction_theta_full 0.993
_diffrn_measured_fraction_theta_max 0.993
_diffrn_measurement_device_type 'Bruker-Nonius 95mm CCD camera on \k-goniostat'
_diffrn_measurement_method '\f & \w scans'
_diffrn_radiation_monochromator '10cm confocal mirror'
_diffrn_radiation_source 'Bruker-Nonius FR591 rotating anode'
_diffrn_radiation_type MoK\a
_diffrn_radiation_wavelength 0.71073
_diffrn_reflns_av_R_equivalents 0.0258
_diffrn_reflns_av_sigmaI/netI 0.0224
_diffrn_reflns_limit_h_max 14
_diffrn_reflns_limit_h_min -15
_diffrn_reflns_limit_k_max 12
_diffrn_reflns_limit_k_min -13
_diffrn_reflns_limit_l_max 17
_diffrn_reflns_limit_l_min -16
_diffrn_reflns_number 10691
_diffrn_reflns_theta_full 27.52
_diffrn_reflns_theta_max 27.52
_diffrn_reflns_theta_min 3.56
_diffrn_standards_number 0
_exptl_absorpt_coefficient_mu 2.550
_exptl_absorpt_correction_T_max 1.0000
_exptl_absorpt_correction_T_min 0.8507
_exptl_absorpt_correction_type multi-scan
_exptl_absorpt_process_details 'G.M. Sheldrick, (2007). SADABS. Version 2007/2. Bruker AXS Inc.'
_exptl_crystal_colour Colourless
_exptl_crystal_density_diffrn 1.529
_exptl_crystal_density_method 'not measured'
_exptl_crystal_description Prism
_exptl_crystal_F_000 720
_exptl_crystal_size_max 0.20
_exptl_crystal_size_mid 0.06
_exptl_crystal_size_min 0.05
_refine_diff_density_max 0.416
_refine_diff_density_min -0.281
_refine_diff_density_rms 0.060
_refine_ls_extinction_method none
_refine_ls_goodness_of_fit_ref 1.075
_refine_ls_hydrogen_treatment constr
_refine_ls_matrix_type full
_refine_ls_number_parameters 69
_refine_ls_number_reflns 1740
_refine_ls_number_restraints 0
_refine_ls_restrained_S_all 1.075
_refine_ls_R_factor_all 0.0247
_refine_ls_R_factor_gt 0.0215
_refine_ls_shift/su_max 0.001
_refine_ls_shift/su_mean 0.000
_refine_ls_structure_factor_coef Fsqd
_refine_ls_weighting_details 'w=1/[\s^2^(Fo^2^)+(0.0181P)^2^+2.3801P] where P=(Fo^2^+2Fc^2^)/3'
_refine_ls_weighting_scheme calc
_refine_ls_wR_factor_gt 0.0507
_refine_ls_wR_factor_ref 0.0530
_reflns_number_gt 1639
_reflns_number_total 1740
_reflns_threshold_expression I>2sigma(I)
_cod_data_source_file ic902068z_si_001_06.cif
_cod_data_source_block 09wz603
_cod_depositor_comments
;
The following automatic conversions were performed:

'_symmetry_cell_setting' value 'Monoclinic' changed to 'monoclinic'
according to the built-in table from CIF Core dictionary named
'cif_core.dic' version 2.4.1 from 2010-06-29.

Automatic conversion script
Id: cif_fix_values 1646 2011-03-28 12:23:43Z adriana 
;
_cod_original_sg_symbol_Hall '-C 2yc '
_cod_database_code 4314599

loop_
_symmetry_equiv_pos_as_xyz
'x, y, z'
'-x, y, -z+1/2'
'x+1/2, y+1/2, z'
'-x+1/2, y+1/2, -z+1/2'
'-x, -y, -z'
'x, -y, z-1/2'
'-x+1/2, -y+1/2, -z'
'x+1/2, -y+1/2, z-1/2'

loop_
_atom_site_label
_atom_site_type_symbol
_atom_site_fract_x
_atom_site_fract_y
_atom_site_fract_z
_atom_site_U_iso_or_equiv
_atom_site_adp_type
_atom_site_occupancy
_atom_site_symmetry_multiplicity
_atom_site_calc_flag
_atom_site_refinement_flags
_atom_site_disorder_assembly
_atom_site_disorder_group
Ge1 Ge 0.0000 0.48808(2) 0.2500 0.01804(9) Uani 1 2 d S . .
Cl1 Cl 0.20814(4) 0.45555(4) 0.40902(3) 0.02397(11) Uani 1 1 d . . .
P1 P 0.05434(4) 0.30393(4) 0.15955(3) 0.01512(10) Uani 1 1 d . . .
C1 C 0.28049(16) 0.3896(2) 0.18202(14) 0.0258(4) Uani 1 1 d . . .
H1A H 0.3671 0.3702 0.2086 0.039 Uiso 1 1 calc R . .
H1B H 0.2688 0.4689 0.2178 0.039 Uiso 1 1 calc R . .
H1C H 0.2470 0.4040 0.1037 0.039 Uiso 1 1 calc R . .
C2 C 0.21583(15) 0.27327(17) 0.20697(13) 0.0190(3) Uani 1 1 d . . .
H2A H 0.2508 0.2577 0.2860 0.023 Uiso 1 1 calc R . .
H2B H 0.2288 0.1929 0.1717 0.023 Uiso 1 1 calc R . .
C3 C 0.01845(18) 0.19296(19) -0.04173(14) 0.0278(4) Uani 1 1 d . . .
H3A H -0.0143 0.2070 -0.1201 0.042 Uiso 1 1 calc R . .
H3B H -0.0229 0.1182 -0.0259 0.042 Uiso 1 1 calc R . .
H3C H 0.1053 0.1744 -0.0143 0.042 Uiso 1 1 calc R . .
C4 C -0.00147(15) 0.31637(17) 0.01294(13) 0.0202(3) Uani 1 1 d . . .
H4A H -0.0892 0.3359 -0.0173 0.024 Uiso 1 1 calc R . .
H4B H 0.0392 0.3915 -0.0049 0.024 Uiso 1 1 calc R . .
C5 C -0.01024(15) 0.15478(16) 0.18998(12) 0.0183(3) Uani 1 1 d . . .
H5A H -0.0980 0.1510 0.1436 0.022 Uiso 1 1 calc R . .
H5B H 0.0284 0.0761 0.1746 0.022 Uiso 1 1 calc R . .

loop_
_atom_site_aniso_label
_atom_site_aniso_U_11
_atom_site_aniso_U_22
_atom_site_aniso_U_33
_atom_site_aniso_U_23
_atom_site_aniso_U_13
_atom_site_aniso_U_12
Ge1 0.02695(15) 0.01333(13) 0.01749(14) 0.000 0.01280(11) 0.000
Cl1 0.0246(2) 0.0311(2) 0.0184(2) -0.00742(16) 0.01099(17) -0.01116(17)
P1 0.0173(2) 0.0150(2) 0.01347(19) -0.00067(14) 0.00665(16) 0.00070(15)
C1 0.0233(9) 0.0356(10) 0.0208(8) 0.0023(7) 0.0113(7) -0.0026(8)
C2 0.0185(8) 0.0232(8) 0.0148(7) -0.0006(6) 0.0062(6) 0.0021(7)
C3 0.0328(10) 0.0310(10) 0.0181(8) -0.0048(7) 0.0088(7) 0.0079(8)
C4 0.0223(9) 0.0226(9) 0.0147(7) -0.0005(6) 0.0067(6) 0.0028(7)
C5 0.0204(8) 0.0160(8) 0.0187(8) -0.0022(6) 0.0081(6) -0.0009(6)

loop_
_atom_type_symbol
_atom_type_description
_atom_type_scat_dispersion_real
_atom_type_scat_dispersion_imag
_atom_type_scat_source
C C 0.0033 0.0016 'International Tables Vol C Tables 4.2.6.8 and 6.1.1.4'
H H 0.0000 0.0000 'International Tables Vol C Tables 4.2.6.8 and 6.1.1.4'
P P 0.1023 0.0942 'International Tables Vol C Tables 4.2.6.8 and 6.1.1.4'
Cl Cl 0.1484 0.1585 'International Tables Vol C Tables 4.2.6.8 and 6.1.1.4'
Ge Ge 0.1547 1.8001 'International Tables Vol C Tables 4.2.6.8 and 6.1.1.4'

loop_
_geom_angle_atom_site_label_1
_geom_angle_atom_site_label_2
_geom_angle_atom_site_label_3
_geom_angle
_geom_angle_site_symmetry_1
_geom_angle_site_symmetry_3
_geom_angle_publ_flag
P1 Ge1 P1 81.55(2) 2 . ?
P1 Ge1 Cl1 87.100(15) 2 2 ?
P1 Ge1 Cl1 81.768(15) . 2 ?
P1 Ge1 Cl1 81.768(15) 2 . ?
P1 Ge1 Cl1 87.100(15) . . ?
Cl1 Ge1 Cl1 165.30(2) 2 . ?
C4 P1 C2 105.19(7) . . ?
C4 P1 C5 107.55(8) . . ?
C2 P1 C5 106.07(8) . . ?
C4 P1 Ge1 115.71(6) . . ?
C2 P1 Ge1 114.93(6) . . ?
C5 P1 Ge1 106.81(5) . . ?
C2 C1 H1A 109.5 . . ?
C2 C1 H1B 109.5 . . ?
H1A C1 H1B 109.5 . . ?
C2 C1 H1C 109.5 . . ?
H1A C1 H1C 109.5 . . ?
H1B C1 H1C 109.5 . . ?
C1 C2 P1 111.38(12) . . ?
C1 C2 H2A 109.4 . . ?
P1 C2 H2A 109.4 . . ?
C1 C2 H2B 109.4 . . ?
P1 C2 H2B 109.4 . . ?
H2A C2 H2B 108.0 . . ?
C4 C3 H3A 109.5 . . ?
C4 C3 H3B 109.5 . . ?
H3A C3 H3B 109.5 . . ?
C4 C3 H3C 109.5 . . ?
H3A C3 H3C 109.5 . . ?
H3B C3 H3C 109.5 . . ?
C3 C4 P1 114.28(12) . . ?
C3 C4 H4A 108.7 . . ?
P1 C4 H4A 108.7 . . ?
C3 C4 H4B 108.7 . . ?
P1 C4 H4B 108.7 . . ?
H4A C4 H4B 107.6 . . ?
C5 C5 P1 109.85(8) 2 . ?
C5 C5 H5A 109.7 2 . ?
P1 C5 H5A 109.7 . . ?
C5 C5 H5B 109.7 2 . ?
P1 C5 H5B 109.7 . . ?
H5A C5 H5B 108.2 . . ?

loop_
_geom_bond_atom_site_label_1
_geom_bond_atom_site_label_2
_geom_bond_distance
_geom_bond_site_symmetry_2
_geom_bond_publ_flag
Ge1 P1 2.4672(5) 2 ?
Ge1 P1 2.4672(5) . ?
Ge1 Cl1 2.5803(5) 2 ?
Ge1 Cl1 2.5803(5) . ?
P1 C4 1.8215(16) . ?
P1 C2 1.8187(17) . ?
P1 C5 1.8266(17) . ?
C1 C2 1.529(2) . ?
C1 H1A 0.9800 . ?
C1 H1B 0.9800 . ?
C1 H1C 0.9800 . ?
C2 H2A 0.9900 . ?
C2 H2B 0.9900 . ?
C3 C4 1.524(2) . ?
C3 H3A 0.9800 . ?
C3 H3B 0.9800 . ?
C3 H3C 0.9800 . ?
C4 H4A 0.9900 . ?
C4 H4B 0.9900 . ?
C5 C5 1.541(3) 2 ?
C5 H5A 0.9900 . ?
C5 H5B 0.9900 . ?
